data_1568364
loop_
_publ_author_name
'Bejaoui, Younes K. J.'
'Philippi, Frederik'
'Stammler, Hans-Georg'
'Radacki, Krzysztof'
'Zapf, Ludwig'
'Schopper, Nils'
'Goloviznina, Kateryna'
'Maibom, Kristina A. M.'
'Graf, Roland'
'Sprenger, Jan A. P.'
'Bertermann, R&#xfc;diger'
'Braunschweig, Holger'
'Welton, Tom'
'Ignat'ev, Nikolai V.'
'Finze, Maik'

_publ_section_title
;
 Insights into structure-property relationships in ionic liquids using
 cyclic perfluoroalkylsulfonylimides.
;
_journal_issue 8
_journal_name_full 'Chemical science'
_journal_page_first 2200
_journal_page_last 2214
_journal_paper_doi 10.1039/d2sc06758g
_journal_volume 14
_journal_year 2023
_chemical_formula_moiety 'C16 H30 N6, F12 C4 N2 O8 S4'
_chemical_formula_sum 'C20 H30 F12 N6 O8 S4'
_chemical_formula_weight 838.74
_space_group_crystal_system monoclinic
_space_group_IT_number 14
_space_group_name_Hall '-P 2yn'
_space_group_name_H-M_alt 'P 1 21/n 1'
_atom_sites_solution_hydrogens mixed
_audit_creation_method SHELXL-2018/3
_audit_update_record
;
2022-11-29 deposited with the CCDC.	2023-01-30 downloaded from the CCDC.
;
_cell_angle_alpha 90
_cell_angle_beta 93.1180(10)
_cell_angle_gamma 90
_cell_formula_units_Z 4
_cell_length_a 12.06090(10)
_cell_length_b 8.45970(10)
_cell_length_c 34.0782(2)
_cell_measurement_reflns_used 34690
_cell_measurement_temperature 100(2)
_cell_measurement_theta_max 77.1820
_cell_measurement_theta_min 2.6660
_cell_volume 3471.91(5)
_computing_structure_refinement 'SHELXL-2018/3 (Sheldrick, 2018)'
_diffrn_ambient_environment N~2~
_diffrn_ambient_temperature 100.00(10)
_diffrn_detector 'Hybrid Pixel Array Detector'
_diffrn_detector_area_resol_mean 10.0000
_diffrn_detector_type HyPix
_diffrn_measured_fraction_theta_full 1.000
_diffrn_measured_fraction_theta_max 0.994
_diffrn_measurement_device 'four-circle diffractometer'
_diffrn_measurement_device_type 'XtaLAB Synergy, Dualflex, HyPix'
_diffrn_radiation_monochromator mirror
_diffrn_radiation_probe x-ray
_diffrn_radiation_type CuK\a
_diffrn_radiation_wavelength 1.54184
_diffrn_reflns_av_unetI/netI 0.0079
_diffrn_reflns_Laue_measured_fraction_full 1.000
_diffrn_reflns_Laue_measured_fraction_max 0.994
_diffrn_reflns_limit_h_max 15
_diffrn_reflns_limit_h_min -15
_diffrn_reflns_limit_k_max 10
_diffrn_reflns_limit_k_min -8
_diffrn_reflns_limit_l_max 42
_diffrn_reflns_limit_l_min -43
_diffrn_reflns_number 15297
_diffrn_reflns_point_group_measured_fraction_full 1.000
_diffrn_reflns_point_group_measured_fraction_max 0.994
_diffrn_reflns_theta_full 67.500
_diffrn_reflns_theta_max 77.412
_diffrn_reflns_theta_min 2.597
_diffrn_source 'micro-focus sealed X-ray tube'
_diffrn_source_type 'PhotonJet (Cu) X-ray Source'
_exptl_absorpt_coefficient_mu 3.59
_exptl_absorpt_correction_T_max 1.00000
_exptl_absorpt_correction_T_min 0.22330
_exptl_absorpt_correction_type multi-scan
_exptl_absorpt_process_details
;
CrysAlisPro 1.171.41.111a (Rigaku Oxford Diffraction, 2021)
Empirical absorption correction using spherical harmonics,
implemented in SCALE3 ABSPACK scaling algorithm.
;
_exptl_crystal_colour colourless
_exptl_crystal_density_diffrn 1.605
_exptl_crystal_description Capillary
_exptl_crystal_F_000 1712
_exptl_crystal_size_max 0.315
_exptl_crystal_size_mid 0.174
_exptl_crystal_size_min 0.161
_refine_diff_density_max 0.990
_refine_diff_density_min -1.029
_refine_diff_density_rms 0.150
_refine_ls_extinction_method none
_refine_ls_goodness_of_fit_ref 2.948
_refine_ls_hydrogen_treatment mixed
_refine_ls_matrix_type full
_refine_ls_number_parameters 491
_refine_ls_number_reflns 15297
_refine_ls_number_restraints 97
_refine_ls_restrained_S_all 2.942
_refine_ls_R_factor_all 0.1013
_refine_ls_R_factor_gt 0.0994
_refine_ls_shift/su_max 0.001
_refine_ls_shift/su_mean 0.000
_refine_ls_structure_factor_coef Fsqd
_refine_ls_weighting_details 'w=1/[\s^2^(Fo^2^)+(0.0015P)^2^+3.6400P] where P=(Fo^2^+2Fc^2^)/3'
_refine_ls_weighting_scheme calc
_refine_ls_wR_factor_gt 0.2143
_refine_ls_wR_factor_ref 0.2149
_reflns_Friedel_coverage 0.000
_reflns_number_gt 14490
_reflns_number_total 15297
_reflns_threshold_expression 'I > 2\s(I)'
_cod_data_source_file d2sc06758g2.cif
_cod_data_source_block twinred_twin1_hklf5_sx
_cod_depositor_comments 'Adding full bibliography for 1568359--1568371.cif.'
_cod_original_sg_symbol_H-M 'P 21/n'
_cod_database_code 1568364
_shelx_shelxl_version_number 2018/3
_shelx_space_group_comment
;
The symmetry employed for this shelxl refinement is uniquely defined
by the following loop, which should always be used as a source of
symmetry information in preference to the above space-group names.
They are only intended as comments.
;
_oxdiff_exptl_absorpt_empirical_full_min 0.472
_oxdiff_exptl_absorpt_empirical_full_max 2.649
_oxdiff_exptl_absorpt_empirical_details
;
Empirical correction (ABSPACK) includes:
- Absorption correction using spherical harmonics
- Frame scaling
;

loop_
_space_group_symop_operation_xyz
'x, y, z'
'-x+1/2, y+1/2, -z+1/2'
'-x, -y, -z'
'x-1/2, -y-1/2, z-1/2'

loop_
_atom_site_label
_atom_site_type_symbol
_atom_site_fract_x
_atom_site_fract_y
_atom_site_fract_z
_atom_site_U_iso_or_equiv
_atom_site_adp_type
_atom_site_occupancy
_atom_site_site_symmetry_order
_atom_site_calc_flag
_atom_site_refinement_flags_posn
_atom_site_refinement_flags_adp
_atom_site_refinement_flags_occupancy
_atom_site_disorder_assembly
_atom_site_disorder_group
C1_1 C 1.0004(6) 0.5514(8) 0.6854(2) 0.0331(15) Uani 1 1 d . . . . .
H1A_1 H 0.940206 0.631111 0.684696 0.040 Uiso 1 1 calc R U . . .
H1AB_1 H 1.020867 0.532388 0.658051 0.040 Uiso 1 1 calc R U . . .
C2_1 C 1.1019(6) 0.6164(9) 0.7096(2) 0.0404(17) Uani 1 1 d . . . . .
H2A_1 H 1.121764 0.720615 0.698785 0.048 Uiso 1 1 calc R U . . .
H2AB_1 H 1.081047 0.633008 0.736976 0.048 Uiso 1 1 calc R U . . .
C3_1 C 1.2019(7) 0.5111(10) 0.7100(3) 0.0467(19) Uani 1 1 d . . . . .
H3A_1 H 1.225173 0.497994 0.682757 0.056 Uiso 1 1 calc R U . . .
H3AB_1 H 1.181831 0.405558 0.719915 0.056 Uiso 1 1 calc R U . . .
C4_1 C 1.2992(7) 0.5763(12) 0.7355(3) 0.056(2) Uani 1 1 d . . . . .
H4A_1 H 1.361542 0.502097 0.735375 0.084 Uiso 1 1 calc R U . . .
H4B_1 H 1.276540 0.590242 0.762447 0.084 Uiso 1 1 calc R U . . .
H4C_1 H 1.321917 0.678461 0.724999 0.084 Uiso 1 1 calc R U . . .
C1_2 C 0.7778(6) 0.2710(9) 0.5193(2) 0.0367(16) Uani 1 1 d D . . . .
H2_2 H 0.815(7) 0.253(10) 0.494(2) 0.044 Uiso 1 1 d . U . . .
H1_2 H 0.807(7) 0.350(10) 0.534(3) 0.044 Uiso 1 1 d . U . . .
C2_2 C 0.6603(8) 0.3238(13) 0.5136(3) 0.0411(17) Uani 0.718(11) 1 d D U P A 1
H2A_2 H 0.657947 0.427320 0.500019 0.049 Uiso 0.718(11) 1 calc R U P A 1
H2AB_2 H 0.628727 0.338097 0.539583 0.049 Uiso 0.718(11) 1 calc R U P A 1
C3_2 C 0.5898(8) 0.2056(13) 0.4896(3) 0.0423(17) Uani 0.718(11) 1 d D U P A 1
H3A_2 H 0.594052 0.100910 0.502607 0.051 Uiso 0.718(11) 1 calc R U P A 1
H3AB_2 H 0.618954 0.194698 0.463169 0.051 Uiso 0.718(11) 1 calc R U P A 1
C4_2 C 0.4678(10) 0.2611(16) 0.4858(5) 0.046(2) Uani 0.718(11) 1 d D U P A 1
H4A_2 H 0.424049 0.186284 0.469396 0.069 Uiso 0.718(11) 1 calc R U P A 1
H4B_2 H 0.464055 0.366123 0.473680 0.069 Uiso 0.718(11) 1 calc R U P A 1
H4C_2 H 0.437873 0.266139 0.511952 0.069 Uiso 0.718(11) 1 calc R U P A 1
C2_12 C 0.654(2) 0.254(4) 0.4919(8) 0.0417(18) Uani 0.282(11) 1 d D U P A 2
H2A_12 H 0.643795 0.348250 0.475007 0.050 Uiso 0.282(11) 1 calc R U P A 2
H2AB_12 H 0.658169 0.160626 0.474415 0.050 Uiso 0.282(11) 1 calc R U P A 2
C3_12 C 0.5517(19) 0.236(4) 0.5157(8) 0.0422(18) Uani 0.282(11) 1 d D U P A 2
H3A_12 H 0.543222 0.330481 0.532376 0.051 Uiso 0.282(11) 1 calc R U P A 2
H3AB_12 H 0.560281 0.142422 0.533142 0.051 Uiso 0.282(11) 1 calc R U P A 2
C4_12 C 0.449(2) 0.216(4) 0.4880(12) 0.044(2) Uani 0.282(11) 1 d D U P A 2
H4A_12 H 0.437011 0.312358 0.472377 0.066 Uiso 0.282(11) 1 calc R U P A 2
H4B_12 H 0.383858 0.196424 0.503356 0.066 Uiso 0.282(11) 1 calc R U P A 2
H4C_12 H 0.459614 0.126198 0.470396 0.066 Uiso 0.282(11) 1 calc R U P A 2
C1_3 C 0.8260(5) -0.0137(7) 0.52885(19) 0.0252(13) Uani 1 1 d . . . . .
H1_3 H 0.849945 -0.032817 0.503169 0.030 Uiso 1 1 calc R U . . .
N1_3 N 0.8229(4) -0.1206(6) 0.55762(15) 0.0250(11) Uani 1 1 d . . . . .
C2_3 C 0.7838(5) -0.0458(8) 0.59037(19) 0.0289(14) Uani 1 1 d . . . . .
H2_3 H 0.773280 -0.092931 0.615190 0.035 Uiso 1 1 calc R U . . .
N2_3 N 0.7901(5) 0.1240(7) 0.54210(16) 0.0277(11) Uani 1 1 d . . . . .
C3_3 C 0.7637(5) 0.1048(8) 0.58058(19) 0.0296(14) Uani 1 1 d . . . . .
H3_3 H 0.736172 0.184228 0.597177 0.035 Uiso 1 1 calc R U . . .
C4_3 C 0.8541(6) -0.2869(8) 0.5548(2) 0.0325(15) Uani 1 1 d . . . . .
H4A_3 H 0.787158 -0.352701 0.554510 0.049 Uiso 1 1 calc R U . . .
H4B_3 H 0.903486 -0.315450 0.577481 0.049 Uiso 1 1 calc R U . . .
H4C_3 H 0.892453 -0.304089 0.530555 0.049 Uiso 1 1 calc R U . . .
C1_4 C 0.9667(5) 0.2616(8) 0.68612(19) 0.0265(13) Uani 1 1 d . . . . .
H1_4 H 0.995024 0.239417 0.661229 0.032 Uiso 1 1 calc R U . . .
N1_4 N 0.9274(4) 0.1545(6) 0.71064(15) 0.0257(11) Uani 1 1 d . . . . .
C2_4 C 0.9131(6) 0.3868(9) 0.7381(2) 0.0328(15) Uani 1 1 d . . . . .
H2_4 H 0.898274 0.469606 0.755866 0.039 Uiso 1 1 calc R U . . .
N2_4 N 0.9598(4) 0.4030(6) 0.70212(16) 0.0271(11) Uani 1 1 d . . . . .
C3_4 C 0.8928(6) 0.2336(9) 0.74321(19) 0.0314(14) Uani 1 1 d . . . . .
H3_4 H 0.860489 0.187292 0.765263 0.038 Uiso 1 1 calc R U . . .
C4_4 C 0.9137(6) -0.0135(8) 0.7029(2) 0.0358(16) Uani 1 1 d . . . . .
H4A_4 H 0.835034 -0.036813 0.696876 0.054 Uiso 1 1 calc R U . . .
H4B_4 H 0.940239 -0.073805 0.726080 0.054 Uiso 1 1 calc R U . . .
H4C_4 H 0.956731 -0.043182 0.680425 0.054 Uiso 1 1 calc R U . . .
C1_5 C 0.4998(6) 0.2034(8) 0.6593(2) 0.0325(15) Uani 1 1 d . . . . .
F1_5 F 0.4898(4) 0.0496(5) 0.66641(16) 0.0519(12) Uani 1 1 d . . . . .
F2_5 F 0.5014(4) 0.2263(5) 0.62122(13) 0.0413(10) Uani 1 1 d . . . . .
F3_5 F 0.4112(3) 0.2763(6) 0.67265(15) 0.0490(12) Uani 1 1 d . . . . .
C1_6 C 0.5278(6) 0.6598(8) 0.6331(2) 0.0341(15) Uani 1 1 d . . . . .
F1_6 F 0.4577(4) 0.5581(5) 0.61632(15) 0.0475(11) Uani 1 1 d . . . . .
F2_6 F 0.4834(4) 0.7226(5) 0.66433(14) 0.0435(10) Uani 1 1 d . . . . .
F3_6 F 0.5454(4) 0.7749(5) 0.60763(14) 0.0457(11) Uani 1 1 d . . . . .
C1_7 C 0.2414(6) 0.9223(9) 0.6217(2) 0.0373(16) Uani 1 1 d . . . . .
F1_7 F 0.2443(4) 0.9644(6) 0.65837(13) 0.0515(12) Uani 1 1 d . . . . .
F2_7 F 0.2673(4) 0.7704(6) 0.61933(18) 0.0587(14) Uani 1 1 d . . . . .
F3_7 F 0.3160(3) 1.0049(6) 0.60263(15) 0.0526(12) Uani 1 1 d . . . . .
C1_8 C 0.1985(7) 1.3658(11) 0.5754(3) 0.049(2) Uani 1 1 d . . . . .
F1_8 F 0.2345(5) 1.3973(7) 0.61131(17) 0.0682(16) Uani 1 1 d . . . . .
F2_8 F 0.2710(4) 1.2730(8) 0.55818(18) 0.0720(17) Uani 1 1 d . . . . .
F3_8 F 0.1874(5) 1.4981(7) 0.55516(18) 0.0699(16) Uani 1 1 d . . . . .
N1_9 N 0.6244(4) 0.4586(6) 0.68313(15) 0.0256(11) Uani 1 1 d . . . . .
S1_9 S 0.62726(12) 0.27416(18) 0.68533(4) 0.0239(3) Uani 1 1 d . . . . .
O1_9 O 0.6134(4) 0.2322(6) 0.72523(13) 0.0333(11) Uani 1 1 d . . . . .
S2_9 S 0.66045(13) 0.56301(19) 0.64730(5) 0.0261(3) Uani 1 1 d . . . . .
O3_9 O 0.6908(4) 0.4800(6) 0.61286(14) 0.0362(11) Uani 1 1 d . . . . .
O4_9 O 0.7291(4) 0.6899(6) 0.66211(15) 0.0357(11) Uani 1 1 d . . . . .
O2_9 O 0.7135(4) 0.1985(6) 0.66490(14) 0.0312(10) Uani 1 1 d . . . . .
N1_10 N 0.0792(5) 1.1290(7) 0.60614(15) 0.0283(12) Uani 1 1 d . . . . .
S1_10 S 0.10240(12) 0.94870(19) 0.59778(4) 0.0256(3) Uani 1 1 d . . . . .
O1_10 O 0.0347(4) 0.8524(6) 0.62182(14) 0.0335(11) Uani 1 1 d . . . . .
S2_10 S 0.06267(14) 1.2651(2) 0.57476(5) 0.0293(3) Uani 1 1 d . . . . .
O3_10 O 0.0425(4) 1.2174(6) 0.53500(14) 0.0379(12) Uani 1 1 d . . . . .
O4_10 O -0.0081(4) 1.3829(6) 0.59062(15) 0.0394(12) Uani 1 1 d . . . . .
O2_10 O 0.1113(4) 0.9071(6) 0.55770(14) 0.0332(11) Uani 1 1 d . . . . .

loop_
_atom_site_aniso_label
_atom_site_aniso_U_11
_atom_site_aniso_U_22
_atom_site_aniso_U_33
_atom_site_aniso_U_23
_atom_site_aniso_U_13
_atom_site_aniso_U_12
C1_1 0.033(4) 0.026(3) 0.039(4) 0.009(3) 0.000(3) -0.001(3)
C2_1 0.040(4) 0.037(4) 0.045(4) 0.002(3) 0.006(3) -0.004(3)
C3_1 0.043(4) 0.040(4) 0.057(5) -0.004(4) -0.001(4) 0.001(4)
C4_1 0.041(5) 0.066(6) 0.060(6) -0.002(5) -0.006(4) -0.008(4)
C1_2 0.048(4) 0.027(3) 0.035(4) 0.004(3) 0.009(3) 0.009(3)
C2_2 0.039(4) 0.044(4) 0.040(4) 0.004(3) 0.002(3) 0.006(3)
C3_2 0.040(4) 0.045(4) 0.042(3) 0.004(3) 0.001(3) 0.005(3)
C4_2 0.043(4) 0.049(5) 0.047(4) 0.006(4) 0.000(4) 0.002(4)
C2_12 0.040(4) 0.044(4) 0.041(4) 0.004(3) 0.002(3) 0.005(3)
C3_12 0.040(4) 0.045(4) 0.042(4) 0.004(3) 0.001(3) 0.005(3)
C4_12 0.041(5) 0.046(5) 0.045(4) 0.006(5) 0.001(4) 0.003(4)
C1_3 0.028(3) 0.025(3) 0.023(3) 0.001(3) 0.004(2) 0.002(2)
N1_3 0.025(3) 0.028(3) 0.022(3) 0.001(2) 0.001(2) -0.002(2)
C2_3 0.027(3) 0.039(4) 0.021(3) 0.003(3) 0.003(2) -0.003(3)
N2_3 0.031(3) 0.028(3) 0.024(3) 0.000(2) 0.006(2) 0.003(2)
C3_3 0.030(3) 0.037(4) 0.023(3) -0.004(3) 0.005(3) 0.001(3)
C4_3 0.037(4) 0.025(3) 0.034(4) 0.002(3) 0.000(3) -0.002(3)
C1_4 0.030(3) 0.027(3) 0.022(3) 0.001(3) 0.002(2) 0.003(3)
N1_4 0.027(3) 0.028(3) 0.022(3) 0.003(2) -0.002(2) 0.000(2)
C2_4 0.036(4) 0.035(4) 0.027(3) -0.010(3) 0.007(3) 0.000(3)
N2_4 0.027(3) 0.028(3) 0.026(3) 0.001(2) 0.001(2) 0.001(2)
C3_4 0.034(3) 0.041(4) 0.019(3) -0.001(3) 0.002(3) -0.005(3)
C4_4 0.045(4) 0.025(3) 0.037(4) 0.001(3) -0.002(3) 0.001(3)
C1_5 0.029(3) 0.025(3) 0.043(4) 0.001(3) -0.006(3) -0.004(3)
F1_5 0.052(3) 0.030(2) 0.072(3) 0.006(2) -0.014(2) -0.012(2)
F2_5 0.043(2) 0.041(2) 0.039(2) -0.0059(19) -0.0116(19) -0.0028(19)
F3_5 0.025(2) 0.053(3) 0.069(3) 0.000(3) 0.006(2) 0.0007(19)
C1_6 0.033(4) 0.032(4) 0.036(4) 0.005(3) -0.005(3) 0.002(3)
F1_6 0.036(2) 0.038(2) 0.066(3) 0.000(2) -0.017(2) -0.0015(19)
F2_6 0.041(2) 0.041(2) 0.049(3) 0.006(2) 0.008(2) 0.0108(19)
F3_6 0.049(3) 0.039(2) 0.048(3) 0.020(2) -0.003(2) 0.004(2)
C1_7 0.026(3) 0.042(4) 0.043(4) 0.005(3) -0.005(3) 0.002(3)
F1_7 0.046(3) 0.071(3) 0.036(2) 0.002(2) -0.013(2) -0.006(2)
F2_7 0.038(2) 0.047(3) 0.089(4) 0.003(3) -0.009(3) 0.014(2)
F3_7 0.025(2) 0.068(3) 0.065(3) 0.003(3) 0.005(2) -0.009(2)
C1_8 0.050(5) 0.052(5) 0.044(5) 0.010(4) 0.007(4) -0.007(4)
F1_8 0.067(3) 0.075(4) 0.062(3) 0.005(3) -0.011(3) -0.037(3)
F2_8 0.044(3) 0.089(4) 0.086(4) 0.018(4) 0.032(3) -0.002(3)
F3_8 0.073(4) 0.058(3) 0.080(4) 0.029(3) 0.011(3) -0.018(3)
N1_9 0.030(3) 0.025(3) 0.022(3) 0.003(2) 0.003(2) -0.002(2)
S1_9 0.0265(7) 0.0238(7) 0.0214(7) 0.0001(6) 0.0019(6) 0.0008(6)
O1_9 0.040(3) 0.035(3) 0.026(2) 0.000(2) 0.005(2) 0.001(2)
S2_9 0.0263(7) 0.0275(7) 0.0246(7) 0.0041(6) 0.0019(6) -0.0018(6)
O3_9 0.040(3) 0.043(3) 0.026(2) 0.005(2) 0.009(2) 0.000(2)
O4_9 0.032(2) 0.031(2) 0.044(3) 0.007(2) -0.002(2) -0.005(2)
O2_9 0.028(2) 0.034(2) 0.032(2) -0.003(2) 0.0041(19) 0.006(2)
N1_10 0.033(3) 0.032(3) 0.020(3) -0.001(2) 0.005(2) 0.001(2)
S1_10 0.0236(7) 0.0309(8) 0.0222(7) 0.0006(6) 0.0007(6) -0.0002(6)
O1_10 0.029(2) 0.036(3) 0.035(3) 0.010(2) 0.004(2) -0.004(2)
S2_10 0.0344(8) 0.0305(8) 0.0234(7) 0.0008(6) 0.0059(6) 0.0012(7)
O3_10 0.045(3) 0.042(3) 0.027(2) 0.006(2) 0.004(2) 0.010(2)
O4_10 0.050(3) 0.030(2) 0.040(3) 0.000(2) 0.012(2) 0.010(2)
O2_10 0.037(3) 0.035(3) 0.028(2) 0.003(2) 0.001(2) -0.003(2)

loop_
_atom_type_symbol
_atom_type_description
_atom_type_scat_dispersion_real
_atom_type_scat_dispersion_imag
_atom_type_scat_source
C C 0.0181 0.0091 'International Tables Vol C Tables 4.2.6.8 and 6.1.1.4'
H H 0.0000 0.0000 'International Tables Vol C Tables 4.2.6.8 and 6.1.1.4'
N N 0.0311 0.0180 'International Tables Vol C Tables 4.2.6.8 and 6.1.1.4'
O O 0.0492 0.0322 'International Tables Vol C Tables 4.2.6.8 and 6.1.1.4'
F F 0.0727 0.0534 'International Tables Vol C Tables 4.2.6.8 and 6.1.1.4'
S S 0.3331 0.5567 'International Tables Vol C Tables 4.2.6.8 and 6.1.1.4'

loop_
_geom_angle_atom_site_label_1
_geom_angle_atom_site_label_2
_geom_angle_atom_site_label_3
_geom_angle
_geom_angle_site_symmetry_1
_geom_angle_site_symmetry_3
_geom_angle_publ_flag
N2_4 C1_1 C2_1 111.6(6) . . ?
N2_4 C1_1 H1A_1 109.3 . . ?
C2_1 C1_1 H1A_1 109.3 . . ?
N2_4 C1_1 H1AB_1 109.3 . . ?
C2_1 C1_1 H1AB_1 109.3 . . ?
H1A_1 C1_1 H1AB_1 108.0 . . ?
C3_1 C2_1 C1_1 114.2(7) . . ?
C3_1 C2_1 H2A_1 108.7 . . ?
C1_1 C2_1 H2A_1 108.7 . . ?
C3_1 C2_1 H2AB_1 108.7 . . ?
C1_1 C2_1 H2AB_1 108.7 . . ?
H2A_1 C2_1 H2AB_1 107.6 . . ?
C2_1 C3_1 C4_1 112.6(7) . . ?
C2_1 C3_1 H3A_1 109.1 . . ?
C4_1 C3_1 H3A_1 109.1 . . ?
C2_1 C3_1 H3AB_1 109.1 . . ?
C4_1 C3_1 H3AB_1 109.1 . . ?
H3A_1 C3_1 H3AB_1 107.8 . . ?
C3_1 C4_1 H4A_1 109.5 . . ?
C3_1 C4_1 H4B_1 109.5 . . ?
H4A_1 C4_1 H4B_1 109.5 . . ?
C3_1 C4_1 H4C_1 109.5 . . ?
H4A_1 C4_1 H4C_1 109.5 . . ?
H4B_1 C4_1 H4C_1 109.5 . . ?
N2_3 C1_2 C2_2 113.1(7) . . ?
N2_3 C1_2 C2_12 105.9(11) . . ?
N2_3 C1_2 H2_2 107(5) . . ?
C2_2 C1_2 H2_2 113(5) . . ?
C2_12 C1_2 H2_2 86(5) . . ?
N2_3 C1_2 H1_2 108(5) . . ?
C2_2 C1_2 H1_2 101(5) . . ?
C2_12 C1_2 H1_2 132(6) . . ?
H2_2 C1_2 H1_2 114(7) . . ?
C1_2 C2_2 C3_2 111.9(9) . . ?
C1_2 C2_2 H2A_2 109.2 . . ?
C3_2 C2_2 H2A_2 109.2 . . ?
C1_2 C2_2 H2AB_2 109.2 . . ?
C3_2 C2_2 H2AB_2 109.2 . . ?
H2A_2 C2_2 H2AB_2 107.9 . . ?
C2_2 C3_2 C4_2 110.3(10) . . ?
C2_2 C3_2 H3A_2 109.6 . . ?
C4_2 C3_2 H3A_2 109.6 . . ?
C2_2 C3_2 H3AB_2 109.6 . . ?
C4_2 C3_2 H3AB_2 109.6 . . ?
H3A_2 C3_2 H3AB_2 108.1 . . ?
C3_2 C4_2 H4A_2 109.5 . . ?
C3_2 C4_2 H4B_2 109.5 . . ?
H4A_2 C4_2 H4B_2 109.5 . . ?
C3_2 C4_2 H4C_2 109.5 . . ?
H4A_2 C4_2 H4C_2 109.5 . . ?
H4B_2 C4_2 H4C_2 109.5 . . ?
C3_12 C2_12 C1_2 115(2) . . ?
C3_12 C2_12 H2A_12 108.5 . . ?
C1_2 C2_12 H2A_12 108.5 . . ?
C3_12 C2_12 H2AB_12 108.5 . . ?
C1_2 C2_12 H2AB_12 108.5 . . ?
H2A_12 C2_12 H2AB_12 107.5 . . ?
C2_12 C3_12 C4_12 109(2) . . ?
C2_12 C3_12 H3A_12 109.8 . . ?
C4_12 C3_12 H3A_12 109.8 . . ?
C2_12 C3_12 H3AB_12 109.8 . . ?
C4_12 C3_12 H3AB_12 109.8 . . ?
H3A_12 C3_12 H3AB_12 108.2 . . ?
C3_12 C4_12 H4A_12 109.5 . . ?
C3_12 C4_12 H4B_12 109.5 . . ?
H4A_12 C4_12 H4B_12 109.5 . . ?
C3_12 C4_12 H4C_12 109.5 . . ?
H4A_12 C4_12 H4C_12 109.5 . . ?
H4B_12 C4_12 H4C_12 109.5 . . ?
N2_3 C1_3 N1_3 108.7(5) . . ?
N2_3 C1_3 H1_3 125.6 . . ?
N1_3 C1_3 H1_3 125.6 . . ?
C1_3 N1_3 C2_3 107.8(5) . . ?
C1_3 N1_3 C4_3 125.9(6) . . ?
C2_3 N1_3 C4_3 126.3(6) . . ?
C3_3 C2_3 N1_3 107.4(6) . . ?
C3_3 C2_3 H2_3 126.3 . . ?
N1_3 C2_3 H2_3 126.3 . . ?
C1_3 N2_3 C3_3 108.5(6) . . ?
C1_3 N2_3 C1_2 125.9(5) . . ?
C3_3 N2_3 C1_2 125.6(6) . . ?
C2_3 C3_3 N2_3 107.6(6) . . ?
C2_3 C3_3 H3_3 126.2 . . ?
N2_3 C3_3 H3_3 126.2 . . ?
N1_3 C4_3 H4A_3 109.5 . . ?
N1_3 C4_3 H4B_3 109.5 . . ?
H4A_3 C4_3 H4B_3 109.5 . . ?
N1_3 C4_3 H4C_3 109.5 . . ?
H4A_3 C4_3 H4C_3 109.5 . . ?
H4B_3 C4_3 H4C_3 109.5 . . ?
N2_4 C1_4 N1_4 108.9(6) . . ?
N2_4 C1_4 H1_4 125.6 . . ?
N1_4 C1_4 H1_4 125.6 . . ?
C1_4 N1_4 C3_4 107.9(6) . . ?
C1_4 N1_4 C4_4 126.1(6) . . ?
C3_4 N1_4 C4_4 125.8(6) . . ?
C3_4 C2_4 N2_4 107.4(6) . . ?
C3_4 C2_4 H2_4 126.3 . . ?
N2_4 C2_4 H2_4 126.3 . . ?
C1_4 N2_4 C2_4 108.3(6) . . ?
C1_4 N2_4 C1_1 125.7(6) . . ?
C2_4 N2_4 C1_1 126.0(6) . . ?
C2_4 C3_4 N1_4 107.5(6) . . ?
C2_4 C3_4 H3_4 126.2 . . ?
N1_4 C3_4 H3_4 126.2 . . ?
N1_4 C4_4 H4A_4 109.5 . . ?
N1_4 C4_4 H4B_4 109.5 . . ?
H4A_4 C4_4 H4B_4 109.5 . . ?
N1_4 C4_4 H4C_4 109.5 . . ?
H4A_4 C4_4 H4C_4 109.5 . . ?
H4B_4 C4_4 H4C_4 109.5 . . ?
F2_5 C1_5 F1_5 109.3(6) . . ?
F2_5 C1_5 F3_5 108.8(6) . . ?
F1_5 C1_5 F3_5 108.0(6) . . ?
F2_5 C1_5 S1_9 111.9(5) . . ?
F1_5 C1_5 S1_9 108.3(5) . . ?
F3_5 C1_5 S1_9 110.5(5) . . ?
F1_6 C1_6 F2_6 109.4(6) . . ?
F1_6 C1_6 F3_6 108.4(6) . . ?
F2_6 C1_6 F3_6 108.4(6) . . ?
F1_6 C1_6 S2_9 110.6(5) . . ?
F2_6 C1_6 S2_9 110.6(5) . . ?
F3_6 C1_6 S2_9 109.3(5) . . ?
F1_7 C1_7 F2_7 109.2(7) . . ?
F1_7 C1_7 F3_7 109.9(6) . . ?
F2_7 C1_7 F3_7 108.1(6) . . ?
F1_7 C1_7 S1_10 111.7(5) . . ?
F2_7 C1_7 S1_10 107.7(5) . . ?
F3_7 C1_7 S1_10 110.1(5) . . ?
F1_8 C1_8 F3_8 109.7(8) . . ?
F1_8 C1_8 F2_8 109.9(8) . . ?
F3_8 C1_8 F2_8 108.7(7) . . ?
F1_8 C1_8 S2_10 110.8(6) . . ?
F3_8 C1_8 S2_10 108.7(6) . . ?
F2_8 C1_8 S2_10 109.0(6) . . ?
S1_9 N1_9 S2_9 125.9(4) . . ?
O1_9 S1_9 O2_9 118.6(3) . . ?
O1_9 S1_9 N1_9 106.9(3) . . ?
O2_9 S1_9 N1_9 115.9(3) . . ?
O1_9 S1_9 C1_5 104.0(3) . . ?
O2_9 S1_9 C1_5 103.4(3) . . ?
N1_9 S1_9 C1_5 106.7(3) . . ?
O4_9 S2_9 O3_9 119.2(3) . . ?
O4_9 S2_9 N1_9 108.9(3) . . ?
O3_9 S2_9 N1_9 116.8(3) . . ?
O4_9 S2_9 C1_6 103.7(3) . . ?
O3_9 S2_9 C1_6 105.1(3) . . ?
N1_9 S2_9 C1_6 100.3(3) . . ?
S2_10 N1_10 S1_10 126.9(3) . . ?
O2_10 S1_10 O1_10 118.8(3) . . ?
O2_10 S1_10 N1_10 115.8(3) . . ?
O1_10 S1_10 N1_10 109.4(3) . . ?
O2_10 S1_10 C1_7 106.3(3) . . ?
O1_10 S1_10 C1_7 102.2(3) . . ?
N1_10 S1_10 C1_7 101.7(3) . . ?
O3_10 S2_10 O4_10 118.8(3) . . ?
O3_10 S2_10 N1_10 116.6(3) . . ?
O4_10 S2_10 N1_10 107.9(3) . . ?
O3_10 S2_10 C1_8 104.3(4) . . ?
O4_10 S2_10 C1_8 102.7(4) . . ?
N1_10 S2_10 C1_8 104.5(4) . . ?

loop_
_geom_bond_atom_site_label_1
_geom_bond_atom_site_label_2
_geom_bond_distance
_geom_bond_site_symmetry_2
_geom_bond_publ_flag
C1_1 N2_4 1.474(8) . ?
C1_1 C2_1 1.539(10) . ?
C1_1 H1A_1 0.9900 . ?
C1_1 H1AB_1 0.9900 . ?
C2_1 C3_1 1.499(11) . ?
C2_1 H2A_1 0.9900 . ?
C2_1 H2AB_1 0.9900 . ?
C3_1 C4_1 1.524(11) . ?
C3_1 H3A_1 0.9900 . ?
C3_1 H3AB_1 0.9900 . ?
C4_1 H4A_1 0.9800 . ?
C4_1 H4B_1 0.9800 . ?
C4_1 H4C_1 0.9800 . ?
C1_2 N2_3 1.470(9) . ?
C1_2 C2_2 1.488(11) . ?
C1_2 C2_12 1.73(3) . ?
C1_2 H2_2 1.02(8) . ?
C1_2 H1_2 0.90(9) . ?
C2_2 C3_2 1.521(13) . ?
C2_2 H2A_2 0.9900 . ?
C2_2 H2AB_2 0.9900 . ?
C3_2 C4_2 1.544(14) . ?
C3_2 H3A_2 0.9900 . ?
C3_2 H3AB_2 0.9900 . ?
C4_2 H4A_2 0.9800 . ?
C4_2 H4B_2 0.9800 . ?
C4_2 H4C_2 0.9800 . ?
C2_12 C3_12 1.52(2) . ?
C2_12 H2A_12 0.9900 . ?
C2_12 H2AB_12 0.9900 . ?
C3_12 C4_12 1.53(2) . ?
C3_12 H3A_12 0.9900 . ?
C3_12 H3AB_12 0.9900 . ?
C4_12 H4A_12 0.9800 . ?
C4_12 H4B_12 0.9800 . ?
C4_12 H4C_12 0.9800 . ?
C1_3 N2_3 1.330(8) . ?
C1_3 N1_3 1.336(8) . ?
C1_3 H1_3 0.9500 . ?
N1_3 C2_3 1.388(8) . ?
N1_3 C4_3 1.460(8) . ?
C2_3 C3_3 1.335(10) . ?
C2_3 H2_3 0.9500 . ?
N2_3 C3_3 1.376(8) . ?
C3_3 H3_3 0.9500 . ?
C4_3 H4A_3 0.9800 . ?
C4_3 H4B_3 0.9800 . ?
C4_3 H4C_3 0.9800 . ?
C1_4 N2_4 1.320(8) . ?
C1_4 N1_4 1.337(8) . ?
C1_4 H1_4 0.9500 . ?
N1_4 C3_4 1.379(8) . ?
N1_4 C4_4 1.453(8) . ?
C2_4 C3_4 1.332(10) . ?
C2_4 N2_4 1.383(8) . ?
C2_4 H2_4 0.9500 . ?
C3_4 H3_4 0.9500 . ?
C4_4 H4A_4 0.9800 . ?
C4_4 H4B_4 0.9800 . ?
C4_4 H4C_4 0.9800 . ?
C1_5 F2_5 1.315(8) . ?
C1_5 F1_5 1.330(8) . ?
C1_5 F3_5 1.334(8) . ?
C1_5 S1_9 1.833(7) . ?
C1_6 F1_6 1.316(8) . ?
C1_6 F2_6 1.328(8) . ?
C1_6 F3_6 1.330(8) . ?
C1_6 S2_9 1.838(7) . ?
C1_7 F1_7 1.300(9) . ?
C1_7 F2_7 1.326(9) . ?
C1_7 F3_7 1.334(9) . ?
C1_7 S1_10 1.837(7) . ?
C1_8 F1_8 1.305(10) . ?
C1_8 F3_8 1.317(10) . ?
C1_8 F2_8 1.333(11) . ?
C1_8 S2_10 1.846(9) . ?
N1_9 S1_9 1.562(5) . ?
N1_9 S2_9 1.587(5) . ?
S1_9 O1_9 1.424(5) . ?
S1_9 O2_9 1.434(5) . ?
S2_9 O4_9 1.431(5) . ?
S2_9 O3_9 1.432(5) . ?
N1_10 S2_10 1.577(6) . ?
N1_10 S1_10 1.579(6) . ?
S1_10 O2_10 1.420(5) . ?
S1_10 O1_10 1.440(5) . ?
S2_10 O3_10 1.422(5) . ?
S2_10 O4_10 1.437(5) . ?
